data_4112572
loop_
_publ_author_name
'Sankar Prasad Rath'
'Marilyn M. Olmstead'
'Alan L. Balch'

_publ_section_title
;
 The Effects of Axial Ligands on Electron Distribution and Spin States in
 Iron Complexes of Octaethyloxophlorin, Intermediates in Heme Degradation
;
_journal_name_full 'Journal of the American Chemical Society'
_journal_page_first 6379
_journal_page_last 6386
_journal_paper_doi 10.1021/ja0316014
_journal_volume 126
_journal_year 2004
_chemical_formula_sum 'C44 H53 Fe N8 O'
_chemical_formula_weight 765.79
_chemical_name_common 'Fe(OEPO)(1-Me Imidazole)2'
_chemical_name_systematic
; 
 ? 
;
_space_group_IT_number 2
_symmetry_cell_setting triclinic
_symmetry_space_group_name_Hall '-P 1'
_symmetry_space_group_name_H-M 'P -1'
_atom_sites_solution_hydrogens geom
_atom_sites_solution_primary direct
_atom_sites_solution_secondary difmap
_audit_creation_method SHELXL-97
_cell_angle_alpha 98.262(8)
_cell_angle_beta 90.685(8)
_cell_angle_gamma 115.702(7)
_cell_formula_units_Z 1
_cell_length_a 9.6554(9)
_cell_length_b 10.6473(10)
_cell_length_c 10.7277(12)
_cell_measurement_reflns_used 44
_cell_measurement_temperature 296(2)
_cell_measurement_theta_max 27.36
_cell_measurement_theta_min 5.06
_cell_volume 980.00(18)
_computing_cell_refinement 'Siemens P3-PC'
_computing_data_collection 'Siemens P3-PC'
_computing_data_reduction 'Siemens XDISK'
_computing_molecular_graphics 'SHELXTL 5.1 (Sheldrick, 1994)'
_computing_publication_material 'SHELXL-97 (Sheldrick, 1997)'
_computing_structure_refinement 'SHELXL-97 (Sheldrick, 1997)'
_computing_structure_solution 'SHELXS-97 (Sheldrick, 1990)'
_diffrn_ambient_temperature 296(2)
_diffrn_measured_fraction_theta_full 1.000
_diffrn_measured_fraction_theta_max 1.000
_diffrn_measurement_device_type 'Siemens P4'
_diffrn_measurement_method \w
_diffrn_radiation_monochromator 'nickel filter'
_diffrn_radiation_source 'Cu rotating anode'
_diffrn_radiation_type CuK\a
_diffrn_radiation_wavelength 1.54178
_diffrn_reflns_av_R_equivalents 0.017
_diffrn_reflns_av_sigmaI/netI 0.0496
_diffrn_reflns_limit_h_max 10
_diffrn_reflns_limit_h_min -10
_diffrn_reflns_limit_k_max 11
_diffrn_reflns_limit_k_min -11
_diffrn_reflns_limit_l_max 11
_diffrn_reflns_limit_l_min 0
_diffrn_reflns_number 2583
_diffrn_reflns_theta_full 55.99
_diffrn_reflns_theta_max 55.99
_diffrn_reflns_theta_min 4.18
_diffrn_standards_decay_% 1.1
_diffrn_standards_interval_count 198
_diffrn_standards_number 2
_exptl_absorpt_coefficient_mu 3.437
_exptl_absorpt_correction_T_max 0.7706
_exptl_absorpt_correction_T_min 0.4254
_exptl_absorpt_process_details
;XABS2, Parkin, S., Moezzi, B. and Hope, H. J. Appl. Crystallogr. 28 (1995)
53-56.
;
_exptl_crystal_colour Red
_exptl_crystal_density_diffrn 1.298
_exptl_crystal_description Plate
_exptl_crystal_F_000 407
_exptl_crystal_size_max 0.30
_exptl_crystal_size_mid 0.20
_exptl_crystal_size_min 0.08
_refine_diff_density_max 0.622
_refine_diff_density_min -0.567
_refine_diff_density_rms 0.079
_refine_ls_extinction_method none
_refine_ls_goodness_of_fit_ref 1.102
_refine_ls_hydrogen_treatment mixed
_refine_ls_matrix_type full
_refine_ls_number_parameters 265
_refine_ls_number_reflns 2555
_refine_ls_number_restraints 0
_refine_ls_restrained_S_all 1.102
_refine_ls_R_factor_all 0.0728
_refine_ls_R_factor_gt 0.0578
_refine_ls_shift/su_max 1.047
_refine_ls_shift/su_mean 0.051
_refine_ls_structure_factor_coef Fsqd
_refine_ls_weighting_details 'calc w=1/[\s^2^(Fo^2^)+(0.0965P)^2^+0.2545P] where P=(Fo^2^+2Fc^2^)/3'
_refine_ls_weighting_scheme calc
_refine_ls_wR_factor_gt 0.1450
_refine_ls_wR_factor_ref 0.1655
_reflns_number_gt 2122
_reflns_number_total 2555
_reflns_threshold_expression >2\s(I)
_cod_data_source_file ja0316014si20031208_065841.cif
_cod_data_source_block sr22
_cod_original_cell_volume 980.00(17)
_cod_database_code 4112572

loop_
_symmetry_equiv_pos_as_xyz
'x, y, z'
'-x, -y, -z'

loop_
_atom_site_label
_atom_site_type_symbol
_atom_site_fract_x
_atom_site_fract_y
_atom_site_fract_z
_atom_site_U_iso_or_equiv
_atom_site_adp_type
_atom_site_occupancy
_atom_site_symmetry_multiplicity
_atom_site_calc_flag
_atom_site_refinement_flags
_atom_site_disorder_assembly
_atom_site_disorder_group
Fe1 Fe 0.5000 0.0000 0.5000 0.0299(3) Uani 1 2 d S . .
O1 O 0.870(4) 0.248(3) 0.846(2) 0.064(6) Uani 0.22 1 d P A 1
H5A H 0.83(5) 0.24(4) 0.83(3) 0.076 Uiso 0.28 1 d P B 2
O2 O 0.658(3) 0.420(2) 0.330(2) 0.058(4) Uani 0.28 1 d P C 3
H10A H 0.62(5) 0.40(5) 0.32(4) 0.070 Uiso 0.22 1 d P D 4
N1 N 0.6596(4) 0.2045(3) 0.5558(3) 0.0314(8) Uani 1 1 d . . .
N2 N 0.5644(4) -0.0522(3) 0.6598(3) 0.0335(9) Uani 1 1 d . A .
N3 N 0.6650(4) -0.0504(4) 0.4049(3) 0.0386(9) Uani 1 1 d . . .
N4 N 0.7695(5) -0.1670(4) 0.2886(4) 0.0461(10) Uani 1 1 d . . .
C1 C 0.6858(5) 0.3176(4) 0.4939(4) 0.0333(10) Uani 1 1 d . C .
C2 C 0.8023(5) 0.4459(4) 0.5665(4) 0.0345(10) Uani 1 1 d . . .
C3 C 0.8471(5) 0.4106(4) 0.6717(4) 0.0347(10) Uani 1 1 d . . .
C4 C 0.7570(5) 0.2606(4) 0.6658(4) 0.0321(10) Uani 1 1 d . A .
C5 C 0.7668(5) 0.1815(5) 0.7567(4) 0.0389(11) Uani 1 1 d . . .
C6 C 0.6778(5) 0.0356(5) 0.7532(4) 0.0352(10) Uani 1 1 d . A .
C7 C 0.6928(5) -0.0434(5) 0.8463(4) 0.0379(11) Uani 1 1 d . . .
C8 C 0.5870(5) -0.1805(5) 0.8077(4) 0.0364(11) Uani 1 1 d . A .
C9 C 0.5067(5) -0.1856(4) 0.6916(4) 0.0336(10) Uani 1 1 d . . .
C10 C 0.6094(5) 0.3072(5) 0.3785(4) 0.0358(10) Uani 1 1 d . . .
C11 C 0.8590(5) 0.5903(5) 0.5322(5) 0.0426(12) Uani 1 1 d . . .
H11A H 0.8695 0.5833 0.4420 0.051 Uiso 1 1 calc R . .
H11B H 0.9606 0.6493 0.5751 0.051 Uiso 1 1 calc R . .
C12 C 0.7561(7) 0.6614(6) 0.5652(6) 0.0658(16) Uani 1 1 d . . .
H12A H 0.8002 0.7533 0.5410 0.099 Uiso 1 1 calc R . .
H12B H 0.7465 0.6707 0.6547 0.099 Uiso 1 1 calc R . .
H12C H 0.6560 0.6054 0.5211 0.099 Uiso 1 1 calc R . .
C13 C 0.9674(5) 0.5080(5) 0.7751(4) 0.0441(12) Uani 1 1 d . . .
H13A H 1.0141 0.4551 0.8102 0.053 Uiso 1 1 calc R . .
H13B H 1.0475 0.5818 0.7384 0.053 Uiso 1 1 calc R . .
C14 C 0.9101(7) 0.5760(7) 0.8805(5) 0.0732(18) Uani 1 1 d . . .
H14A H 0.9942 0.6352 0.9425 0.110 Uiso 1 1 calc R . .
H14B H 0.8319 0.5042 0.9189 0.110 Uiso 1 1 calc R . .
H14C H 0.8675 0.6322 0.8477 0.110 Uiso 1 1 calc R . .
C15 C 0.8005(6) 0.0153(6) 0.9647(5) 0.0557(14) Uani 1 1 d . A .
H15A H 0.8955 0.0922 0.9476 0.067 Uiso 1 1 calc R . .
H15B H 0.8257 -0.0578 0.9872 0.067 Uiso 1 1 calc R . .
C16 C 0.7351(8) 0.0689(7) 1.0755(5) 0.0787(19) Uani 1 1 d . . .
H16A H 0.8087 0.1038 1.1479 0.118 Uiso 1 1 calc R A .
H16B H 0.6417 -0.0069 1.0939 0.118 Uiso 1 1 calc R . .
H16C H 0.7132 0.1437 1.0552 0.118 Uiso 1 1 calc R . .
C17 C 0.5606(6) -0.3052(5) 0.8718(5) 0.0486(13) Uani 1 1 d . . .
H17A H 0.6558 -0.2864 0.9189 0.058 Uiso 1 1 calc R A .
H17B H 0.5354 -0.3876 0.8075 0.058 Uiso 1 1 calc R . .
C18 C 0.4340(7) -0.3391(6) 0.9605(6) 0.0689(17) Uani 1 1 d . A .
H18A H 0.4234 -0.4196 0.9972 0.103 Uiso 1 1 calc R . .
H18B H 0.3386 -0.3600 0.9145 0.103 Uiso 1 1 calc R . .
H18C H 0.4593 -0.2594 1.0262 0.103 Uiso 1 1 calc R . .
C19 C 0.6393(6) -0.1661(5) 0.3284(4) 0.0443(12) Uani 1 1 d . . .
H19A H 0.5417 -0.2396 0.3042 0.053 Uiso 1 1 calc R . .
C20 C 0.8875(6) -0.0434(6) 0.3425(5) 0.0550(14) Uani 1 1 d . . .
H20A H 0.9919 -0.0139 0.3320 0.066 Uiso 1 1 calc R . .
C21 C 0.8228(5) 0.0292(5) 0.4153(5) 0.0523(13) Uani 1 1 d . . .
H21A H 0.8765 0.1181 0.4642 0.063 Uiso 1 1 calc R . .
C22 C 0.7838(7) -0.2820(6) 0.2059(6) 0.0693(17) Uani 1 1 d . . .
H22A H 0.6829 -0.3555 0.1763 0.104 Uiso 1 1 calc R . .
H22B H 0.8389 -0.3194 0.2521 0.104 Uiso 1 1 calc R . .
H22C H 0.8390 -0.2467 0.1350 0.104 Uiso 1 1 calc R . .

loop_
_atom_site_aniso_label
_atom_site_aniso_U_11
_atom_site_aniso_U_22
_atom_site_aniso_U_33
_atom_site_aniso_U_23
_atom_site_aniso_U_13
_atom_site_aniso_U_12
Fe1 0.0308(6) 0.0284(6) 0.0304(6) 0.0054(4) -0.0010(4) 0.0129(4)
O1 0.085(13) 0.023(8) 0.063(15) 0.025(9) -0.015(13) 0.001(8)
O2 0.056(10) 0.043(8) 0.051(10) -0.001(7) -0.028(7) 0.002(7)
N1 0.035(2) 0.0280(19) 0.033(2) 0.0051(16) 0.0026(16) 0.0145(16)
N2 0.034(2) 0.028(2) 0.035(2) 0.0042(16) -0.0010(17) 0.0116(16)
N3 0.042(2) 0.038(2) 0.035(2) 0.0060(18) -0.0010(17) 0.0164(18)
N4 0.047(2) 0.050(3) 0.046(2) 0.009(2) 0.0053(19) 0.025(2)
C1 0.029(2) 0.034(2) 0.033(2) 0.005(2) 0.0053(19) 0.011(2)
C2 0.032(2) 0.033(2) 0.037(3) 0.005(2) 0.0054(19) 0.013(2)
C3 0.029(2) 0.032(2) 0.038(3) 0.001(2) 0.0003(19) 0.0097(19)
C4 0.034(2) 0.030(2) 0.031(2) 0.0031(19) -0.0010(19) 0.0133(19)
C5 0.037(3) 0.039(3) 0.036(3) 0.002(2) -0.006(2) 0.015(2)
C6 0.036(3) 0.039(3) 0.030(2) 0.003(2) -0.007(2) 0.017(2)
C7 0.043(3) 0.042(3) 0.033(2) 0.011(2) -0.002(2) 0.021(2)
C8 0.042(3) 0.040(3) 0.034(2) 0.014(2) 0.004(2) 0.021(2)
C9 0.037(3) 0.034(3) 0.033(2) 0.010(2) 0.005(2) 0.017(2)
C10 0.042(3) 0.031(3) 0.035(3) 0.011(2) 0.006(2) 0.015(2)
C11 0.043(3) 0.034(3) 0.045(3) 0.011(2) 0.005(2) 0.010(2)
C12 0.081(4) 0.049(3) 0.081(4) 0.021(3) 0.026(3) 0.037(3)
C13 0.041(3) 0.032(3) 0.047(3) 0.002(2) -0.006(2) 0.007(2)
C14 0.072(4) 0.077(4) 0.053(4) -0.013(3) -0.004(3) 0.024(3)
C15 0.061(3) 0.050(3) 0.049(3) 0.016(3) -0.016(3) 0.016(3)
C16 0.096(5) 0.082(5) 0.043(3) -0.001(3) -0.010(3) 0.030(4)
C17 0.056(3) 0.047(3) 0.046(3) 0.016(2) 0.001(2) 0.023(3)
C18 0.078(4) 0.064(4) 0.072(4) 0.035(3) 0.020(3) 0.031(3)
C19 0.039(3) 0.042(3) 0.047(3) 0.005(2) -0.003(2) 0.014(2)
C20 0.040(3) 0.064(4) 0.061(3) 0.011(3) 0.009(3) 0.023(3)
C21 0.039(3) 0.043(3) 0.061(3) 0.003(3) -0.003(2) 0.007(2)
C22 0.079(4) 0.069(4) 0.071(4) 0.007(3) 0.014(3) 0.044(4)

loop_
_atom_type_symbol
_atom_type_description
_atom_type_scat_dispersion_real
_atom_type_scat_dispersion_imag
_atom_type_scat_source
C C 0.0181 0.0091 'International Tables Vol C Tables 4.2.6.8 and 6.1.1.4'
H H 0.0000 0.0000 'International Tables Vol C Tables 4.2.6.8 and 6.1.1.4'
N N 0.0311 0.0180 'International Tables Vol C Tables 4.2.6.8 and 6.1.1.4'
O O 0.0492 0.0322 'International Tables Vol C Tables 4.2.6.8 and 6.1.1.4'
Fe Fe -1.1336 3.1974 'International Tables Vol C Tables 4.2.6.8 and 6.1.1.4'

loop_
_geom_angle_atom_site_label_1
_geom_angle_atom_site_label_2
_geom_angle_atom_site_label_3
_geom_angle
_geom_angle_site_symmetry_1
_geom_angle_site_symmetry_3
N1 Fe1 N1 180.00(15) 2_656 .
N1 Fe1 N2 90.46(13) 2_656 .
N1 Fe1 N2 89.54(13) . .
N1 Fe1 N2 89.54(13) 2_656 2_656
N1 Fe1 N2 90.46(13) . 2_656
N2 Fe1 N2 180.00(9) . 2_656
N1 Fe1 N3 88.73(13) 2_656 .
N1 Fe1 N3 91.27(13) . .
N2 Fe1 N3 88.75(13) . .
N2 Fe1 N3 91.25(13) 2_656 .
N1 Fe1 N3 91.27(13) 2_656 2_656
N1 Fe1 N3 88.73(13) . 2_656
N2 Fe1 N3 91.25(13) . 2_656
N2 Fe1 N3 88.75(13) 2_656 2_656
N3 Fe1 N3 180.00(17) . 2_656
C4 N1 C1 105.9(3) . .
C4 N1 Fe1 127.5(3) . .
C1 N1 Fe1 126.5(3) . .
C6 N2 C9 106.4(3) . .
C6 N2 Fe1 127.4(3) . .
C9 N2 Fe1 126.2(3) . .
C19 N3 C21 105.3(4) . .
C19 N3 Fe1 127.2(3) . .
C21 N3 Fe1 127.5(3) . .
C19 N4 C20 107.4(4) . .
C19 N4 C22 126.7(4) . .
C20 N4 C22 125.9(4) . .
N1 C1 C10 124.6(4) . .
N1 C1 C2 109.8(4) . .
C10 C1 C2 125.6(4) . .
C3 C2 C1 107.2(4) . .
C3 C2 C11 127.2(4) . .
C1 C2 C11 125.6(4) . .
C2 C3 C4 107.2(4) . .
C2 C3 C13 127.0(4) . .
C4 C3 C13 125.8(4) . .
N1 C4 C5 124.5(4) . .
N1 C4 C3 109.9(4) . .
C5 C4 C3 125.5(4) . .
O1 C5 C4 115.8(10) . .
O1 C5 C6 118.0(10) . .
C4 C5 C6 126.1(4) . .
N2 C6 C5 124.8(4) . .
N2 C6 C7 110.2(4) . .
C5 C6 C7 124.9(4) . .
C8 C7 C6 106.5(4) . .
C8 C7 C15 127.1(4) . .
C6 C7 C15 126.3(4) . .
C7 C8 C9 107.4(4) . .
C7 C8 C17 126.9(4) . .
C9 C8 C17 125.7(4) . .
N2 C9 C10 125.4(4) . 2_656
N2 C9 C8 109.5(4) . .
C10 C9 C8 125.1(4) 2_656 .
O2 C10 C9 117.0(8) . 2_656
O2 C10 C1 116.0(8) . .
C9 C10 C1 126.9(4) 2_656 .
C2 C11 C12 114.3(4) . .
C14 C13 C3 115.2(4) . .
C7 C15 C16 113.6(5) . .
C8 C17 C18 114.2(4) . .
N3 C19 N4 112.1(4) . .
N4 C20 C21 106.2(4) . .
C20 C21 N3 109.0(4) . .

loop_
_geom_bond_atom_site_label_1
_geom_bond_atom_site_label_2
_geom_bond_distance
_geom_bond_site_symmetry_2
Fe1 N1 2.041(3) 2_656
Fe1 N1 2.041(3) .
Fe1 N2 2.045(3) .
Fe1 N2 2.045(3) 2_656
Fe1 N3 2.119(4) .
Fe1 N3 2.119(4) 2_656
O1 C5 1.25(3) .
O2 C10 1.28(2) .
N1 C4 1.385(5) .
N1 C1 1.387(5) .
N2 C6 1.376(5) .
N2 C9 1.379(5) .
N3 C19 1.301(6) .
N3 C21 1.379(6) .
N4 C19 1.336(6) .
N4 C20 1.352(7) .
N4 C22 1.464(6) .
C1 C10 1.399(6) .
C1 C2 1.441(6) .
C2 C3 1.361(6) .
C2 C11 1.495(6) .
C3 C4 1.440(6) .
C3 C13 1.500(6) .
C4 C5 1.404(6) .
C5 C6 1.406(6) .
C6 C7 1.439(6) .
C7 C8 1.367(6) .
C7 C15 1.504(6) .
C8 C9 1.441(6) .
C8 C17 1.508(6) .
C9 C10 1.393(6) 2_656
C10 C9 1.393(6) 2_656
C11 C12 1.506(7) .
C13 C14 1.494(7) .
C15 C16 1.507(8) .
C17 C18 1.508(7) .
C20 C21 1.361(7) .
